data_4003997
loop_
_publ_author_name
'Xu, Lei'
'Mu, Xin'
'Chen, Xiao-Gang'
'Zhang, Han-Yue'
'Xiong, Ren-Gen'

_publ_section_title
;
 Organic Enantiomeric Ferroelectrics with High Piezoelectric Performance:
 Imidazolium l- and d-Camphorsulfonate
;
_journal_name_full 'Chemistry of Materials'
_journal_paper_doi 10.1021/acs.chemmater.1c01663
_journal_year 2021
_chemical_formula_moiety 'C2 H5 O3 S, C3 H5 N2'
_chemical_formula_sum 'C5 H10 N2 O3 S'
_chemical_formula_weight 178.21
_space_group_crystal_system monoclinic
_space_group_IT_number 15
_space_group_name_Hall '-C 2yc'
_space_group_name_H-M_alt 'C 1 2/c 1'
_atom_sites_solution_hydrogens geom
_atom_sites_solution_primary dual
_audit_creation_date 2021-05-03
_audit_creation_method
;
Olex2 1.3
(compiled 2020.11.12 svn.r5f609507 for OlexSys, GUI svn.r6272)
;
_cell_angle_alpha 90
_cell_angle_beta 99.640(5)
_cell_angle_gamma 90
_cell_formula_units_Z 8
_cell_length_a 12.2768(6)
_cell_length_b 10.0322(5)
_cell_length_c 13.7525(7)
_cell_measurement_reflns_used 3015
_cell_measurement_temperature 293(2)
_cell_measurement_theta_max 30.0760
_cell_measurement_theta_min 2.5890
_cell_volume 1669.89(15)
_computing_cell_refinement 'CrysAlisPro 1.171.40.60a (Rigaku OD, 2019)'
_computing_data_collection 'CrysAlisPro 1.171.40.60a (Rigaku OD, 2019)'
_computing_data_reduction 'CrysAlisPro 1.171.40.60a (Rigaku OD, 2019)'
_computing_molecular_graphics 'Olex2 1.3 (Dolomanov et al., 2009)'
_computing_publication_material 'Olex2 1.3 (Dolomanov et al., 2009)'
_computing_structure_refinement 'SHELXL 2017/1 (Sheldrick, 2015)'
_computing_structure_solution 'SHELXT 2014/5 (Sheldrick, 2014)'
_diffrn_ambient_temperature 293(2)
_diffrn_detector 'Hybrid Pixel Array Detector'
_diffrn_detector_area_resol_mean 10.0000
_diffrn_measured_fraction_theta_full 0.998
_diffrn_measured_fraction_theta_max 0.957
_diffrn_measurement_details
;
List of Runs (angles in degrees, time in seconds):

  # Type    Start    End  Width  t~exp~   \w     \q     \k     \f   Frames
--------------------------------------------------------------------------
  1  \w     -8.00 110.00   0.50    4.50    --   20.00  54.00  30.00  236
  2  \w    -19.00  52.00   0.50    4.50    --   20.00  54.00 -60.00  142
  3  \w     58.00  84.00   0.50    4.50    --   20.00  54.00 -60.00   52
  4  \w    -74.00 104.00   0.50    4.50    --   20.00  54.00  90.00  356
  5  \w     -3.00  22.00   0.50    4.50    --   20.00  54.00-120.00   50
  6  \w     65.00  90.00   0.50    4.50    --   20.00  54.00-120.00   50
  7  \w    -55.00 -30.00   0.50    4.50    --   20.00  54.00 -90.00   50
  8  \w     -1.00  24.00   0.50    4.50    --   20.00  54.00  60.00   50
  9  \w    -51.00 -26.00   0.50    4.50    --   20.00  54.00  30.00   50
;
_diffrn_measurement_device 'two-circle diffractometer'
_diffrn_measurement_device_type 'XtaLAB Mini II'
_diffrn_measurement_method '\w scans'
_diffrn_orient_matrix_type 'CrysAlisPro convention (1999,Acta A55,543-557)'
_diffrn_orient_matrix_UB_11 -0.0522457000
_diffrn_orient_matrix_UB_12 -0.0287078000
_diffrn_orient_matrix_UB_13 -0.0181654000
_diffrn_orient_matrix_UB_21 -0.0266102000
_diffrn_orient_matrix_UB_22 0.0556087000
_diffrn_orient_matrix_UB_23 0.0176146000
_diffrn_orient_matrix_UB_31 -0.0006722000
_diffrn_orient_matrix_UB_32 0.0327602000
_diffrn_orient_matrix_UB_33 -0.0458012000
_diffrn_radiation_monochromator graphite
_diffrn_radiation_probe x-ray
_diffrn_radiation_type 'Mo K\a'
_diffrn_radiation_wavelength 0.71073
_diffrn_reflns_av_R_equivalents 0.0611
_diffrn_reflns_av_unetI/netI 0.0421
_diffrn_reflns_Laue_measured_fraction_full 0.998
_diffrn_reflns_Laue_measured_fraction_max 0.957
_diffrn_reflns_limit_h_max 16
_diffrn_reflns_limit_h_min -17
_diffrn_reflns_limit_k_max 14
_diffrn_reflns_limit_k_min -13
_diffrn_reflns_limit_l_max 18
_diffrn_reflns_limit_l_min -19
_diffrn_reflns_number 6762
_diffrn_reflns_point_group_measured_fraction_full 0.998
_diffrn_reflns_point_group_measured_fraction_max 0.957
_diffrn_reflns_theta_full 25.242
_diffrn_reflns_theta_max 30.087
_diffrn_reflns_theta_min 2.637
_diffrn_source 'fine-focus sealed X-ray tube'
_diffrn_source_type 'Rigaku (Mo) X-ray Source'
_exptl_absorpt_coefficient_mu 0.351
_exptl_absorpt_correction_T_max 1.00000
_exptl_absorpt_correction_T_min 0.78565
_exptl_absorpt_correction_type multi-scan
_exptl_absorpt_process_details
;
CrysAlisPro 1.171.40.60a (Rigaku Oxford Diffraction, 2019)
Empirical absorption correction using spherical harmonics,
 implemented in SCALE3 ABSPACK scaling algorithm.
;
_exptl_crystal_colour colourless
_exptl_crystal_colour_primary colourless
_exptl_crystal_density_diffrn 1.418
_exptl_crystal_description block
_exptl_crystal_F_000 752
_exptl_crystal_size_max 0.1
_exptl_crystal_size_mid 0.1
_exptl_crystal_size_min 0.1
_refine_diff_density_max 0.333
_refine_diff_density_min -0.732
_refine_diff_density_rms 0.116
_refine_ls_extinction_method none
_refine_ls_goodness_of_fit_ref 1.129
_refine_ls_hydrogen_treatment constr
_refine_ls_matrix_type full
_refine_ls_number_parameters 101
_refine_ls_number_reflns 2347
_refine_ls_number_restraints 0
_refine_ls_restrained_S_all 1.129
_refine_ls_R_factor_all 0.0609
_refine_ls_R_factor_gt 0.0522
_refine_ls_shift/su_max 0.001
_refine_ls_shift/su_mean 0.000
_refine_ls_structure_factor_coef Fsqd
_refine_ls_weighting_details 'w=1/[\s^2^(Fo^2^)+(0.1020P)^2^] where P=(Fo^2^+2Fc^2^)/3'
_refine_ls_weighting_scheme calc
_refine_ls_wR_factor_gt 0.1485
_refine_ls_wR_factor_ref 0.1566
_reflns_Friedel_coverage 0.000
_reflns_number_gt 1936
_reflns_number_total 2347
_reflns_threshold_expression 'I > 2\s(I)'
_cod_data_source_file cm1c01663_si_002.cif
_cod_data_source_block xl_210407_2_r
_cod_database_code 4003997
_shelx_shelxl_version_number 2017/1
_chemical_oxdiff_formula 'C H N O S'
_shelx_space_group_comment
;
The symmetry employed for this shelxl refinement is uniquely defined
by the following loop, which should always be used as a source of
symmetry information in preference to the above space-group names.
They are only intended as comments.
;
_shelx_estimated_absorpt_t_max 0.966
_shelx_estimated_absorpt_t_min 0.966
_reflns_odcompleteness_completeness 99.89
_reflns_odcompleteness_iscentric 1
_reflns_odcompleteness_theta 26.32
_olex2_refinement_description
;
1. Fixed Uiso
 At 1.2 times of:
  All C(H) groups, All C(H,H) groups, All N(H) groups
 At 1.5 times of:
  All C(H,H,H) groups
2.a Secondary CH2 refined with riding coordinates:
 C5(H5A,H5B)
2.b Aromatic/amide H refined with riding coordinates:
 N1(H1), N2(H2), C2(H2A), C1(H1A), C3(H3)
2.c Idealised Me refined as rotating group:
 C4(H4A,H4B,H4C)
;
_olex2_submission_special_instructions 'No special instructions were received'
_oxdiff_exptl_absorpt_empirical_details
;
Empirical correction (ABSPACK) includes:
- Absorption correction using spherical harmonics
- Frame scaling
;
_oxdiff_exptl_absorpt_empirical_full_max 3.655
_oxdiff_exptl_absorpt_empirical_full_min 0.775

loop_
_space_group_symop_operation_xyz
'x, y, z'
'-x, y, -z+1/2'
'x+1/2, y+1/2, z'
'-x+1/2, y+1/2, -z+1/2'
'-x, -y, -z'
'x, -y, z-1/2'
'-x+1/2, -y+1/2, -z'
'x+1/2, -y+1/2, z-1/2'

loop_
_atom_site_label
_atom_site_type_symbol
_atom_site_fract_x
_atom_site_fract_y
_atom_site_fract_z
_atom_site_U_iso_or_equiv
_atom_site_adp_type
_atom_site_occupancy
_atom_site_site_symmetry_order
_atom_site_calc_flag
_atom_site_refinement_flags_posn
_atom_site_refinement_flags_adp
_atom_site_refinement_flags_occupancy
_atom_site_disorder_assembly
_atom_site_disorder_group
S1 S 0.52694(3) 0.77288(4) 0.45795(3) 0.03190(17) Uani 1 1 d . . . . .
O2 O 0.62147(10) 0.83560(14) 0.51793(9) 0.0471(3) Uani 1 1 d . . . . .
O1 O 0.53759(10) 0.62827(14) 0.45659(9) 0.0457(3) Uani 1 1 d . . . . .
O3 O 0.50163(11) 0.82832(15) 0.35841(9) 0.0523(4) Uani 1 1 d . . . . .
N1 N 0.35072(12) 0.49984(17) 0.34835(12) 0.0486(4) Uani 1 1 d . . . . .
H1 H 0.409382 0.507760 0.391932 0.058 Uiso 1 1 calc R U . . .
N2 N 0.19280(14) 0.43800(16) 0.27654(16) 0.0608(5) Uani 1 1 d . . . . .
H2 H 0.129814 0.398437 0.265009 0.073 Uiso 1 1 calc R U . . .
C2 C 0.33285(18) 0.56103(19) 0.25951(17) 0.0540(5) Uani 1 1 d . . . . .
H2A H 0.380568 0.619180 0.234869 0.065 Uiso 1 1 calc R U . . .
C1 C 0.26565(17) 0.4274(2) 0.35757(17) 0.0573(6) Uani 1 1 d . . . . .
H1A H 0.257616 0.376479 0.412429 0.069 Uiso 1 1 calc R U . . .
C5 C 0.40952(16) 0.8088(2) 0.51406(15) 0.0491(4) Uani 1 1 d . . . . .
H5A H 0.400072 0.904674 0.516410 0.059 Uiso 1 1 calc R U . . .
H5B H 0.344203 0.771949 0.473519 0.059 Uiso 1 1 calc R U . . .
C3 C 0.2334(2) 0.5217(2) 0.21401(14) 0.0593(6) Uani 1 1 d . . . . .
H3 H 0.198556 0.546967 0.151397 0.071 Uiso 1 1 calc R U . . .
C4 C 0.4188(3) 0.7535(3) 0.6169(2) 0.0790(8) Uani 1 1 d . . . . .
H4A H 0.422675 0.658019 0.614573 0.118 Uiso 1 1 calc R U . . .
H4B H 0.355285 0.779640 0.644562 0.118 Uiso 1 1 calc R U . . .
H4C H 0.484404 0.787628 0.657019 0.118 Uiso 1 1 calc R U . . .

loop_
_atom_site_aniso_label
_atom_site_aniso_U_11
_atom_site_aniso_U_22
_atom_site_aniso_U_33
_atom_site_aniso_U_23
_atom_site_aniso_U_13
_atom_site_aniso_U_12
S1 0.0289(2) 0.0378(3) 0.0269(2) 0.00102(13) -0.00149(16) -0.00449(14)
O2 0.0427(7) 0.0523(7) 0.0414(7) -0.0035(6) -0.0070(5) -0.0153(6)
O1 0.0427(7) 0.0395(7) 0.0513(8) -0.0051(5) -0.0031(6) -0.0029(5)
O3 0.0464(7) 0.0729(9) 0.0346(6) 0.0169(6) -0.0023(5) -0.0023(6)
N1 0.0337(7) 0.0602(9) 0.0458(9) -0.0095(7) -0.0110(6) 0.0029(7)
N2 0.0301(7) 0.0440(9) 0.1007(15) 0.0033(9) -0.0107(8) -0.0064(6)
C2 0.0549(12) 0.0453(10) 0.0655(13) 0.0042(9) 0.0212(10) -0.0056(9)
C1 0.0507(11) 0.0638(13) 0.0586(12) 0.0241(10) 0.0131(9) 0.0107(10)
C5 0.0418(9) 0.0546(11) 0.0528(11) 0.0037(9) 0.0133(8) 0.0045(8)
C3 0.0762(15) 0.0571(11) 0.0363(9) -0.0004(8) -0.0149(9) 0.0194(11)
C4 0.0753(17) 0.110(2) 0.0595(16) 0.0203(14) 0.0353(14) 0.0133(15)

loop_
_atom_type_symbol
_atom_type_description
_atom_type_scat_dispersion_real
_atom_type_scat_dispersion_imag
_atom_type_scat_source
C C 0.0033 0.0016 'International Tables Vol C Tables 4.2.6.8 and 6.1.1.4'
H H 0.0000 0.0000 'International Tables Vol C Tables 4.2.6.8 and 6.1.1.4'
N N 0.0061 0.0033 'International Tables Vol C Tables 4.2.6.8 and 6.1.1.4'
O O 0.0106 0.0060 'International Tables Vol C Tables 4.2.6.8 and 6.1.1.4'
S S 0.1246 0.1234 'International Tables Vol C Tables 4.2.6.8 and 6.1.1.4'

loop_
_geom_angle_atom_site_label_1
_geom_angle_atom_site_label_2
_geom_angle_atom_site_label_3
_geom_angle
_geom_angle_site_symmetry_1
_geom_angle_site_symmetry_3
_geom_angle_publ_flag
O2 S1 O1 111.99(7) . . ?
O2 S1 O3 113.08(8) . . ?
O2 S1 C5 107.11(9) . . ?
O1 S1 O3 111.86(8) . . ?
O1 S1 C5 106.72(9) . . ?
O3 S1 C5 105.54(9) . . ?
C2 N1 H1 125.3 . . ?
C1 N1 H1 125.3 . . ?
C1 N1 C2 109.36(17) . . ?
C1 N2 H2 125.7 . . ?
C1 N2 C3 108.59(17) . . ?
C3 N2 H2 125.7 . . ?
N1 C2 H2A 126.7 . . ?
C3 C2 N1 106.66(17) . . ?
C3 C2 H2A 126.7 . . ?
N1 C1 N2 108.52(19) . . ?
N1 C1 H1A 125.7 . . ?
N2 C1 H1A 125.7 . . ?
S1 C5 H5A 109.0 . . ?
S1 C5 H5B 109.0 . . ?
H5A C5 H5B 107.8 . . ?
C4 C5 S1 113.12(16) . . ?
C4 C5 H5A 109.0 . . ?
C4 C5 H5B 109.0 . . ?
N2 C3 H3 126.6 . . ?
C2 C3 N2 106.87(17) . . ?
C2 C3 H3 126.6 . . ?
C5 C4 H4A 109.5 . . ?
C5 C4 H4B 109.5 . . ?
C5 C4 H4C 109.5 . . ?
H4A C4 H4B 109.5 . . ?
H4A C4 H4C 109.5 . . ?
H4B C4 H4C 109.5 . . ?

loop_
_geom_bond_atom_site_label_1
_geom_bond_atom_site_label_2
_geom_bond_distance
_geom_bond_site_symmetry_2
_geom_bond_publ_flag
S1 O2 1.4500(12) . ?
S1 O1 1.4570(14) . ?
S1 O3 1.4620(12) . ?
S1 C5 1.7821(19) . ?
N1 H1 0.8600 . ?
N1 C2 1.352(3) . ?
N1 C1 1.296(3) . ?
N2 H2 0.8600 . ?
N2 C1 1.311(3) . ?
N2 C3 1.355(3) . ?
C2 H2A 0.9300 . ?
C2 C3 1.335(3) . ?
C1 H1A 0.9300 . ?
C5 H5A 0.9700 . ?
C5 H5B 0.9700 . ?
C5 C4 1.505(3) . ?
C3 H3 0.9300 . ?
C4 H4A 0.9600 . ?
C4 H4B 0.9600 . ?
C4 H4C 0.9600 . ?

loop_
_geom_hbond_atom_site_label_D
_geom_hbond_atom_site_label_H
_geom_hbond_atom_site_label_A
_geom_hbond_distance_DH
_geom_hbond_distance_HA
_geom_hbond_distance_DA
_geom_hbond_angle_DHA
_geom_hbond_site_symmetry_A
_geom_hbond_publ_flag
N1 H1 O1 0.86 2.06 2.8276(19) 147.5 . yes

loop_
_geom_torsion_atom_site_label_1
_geom_torsion_atom_site_label_2
_geom_torsion_atom_site_label_3
_geom_torsion_atom_site_label_4
_geom_torsion
_geom_torsion_site_symmetry_1
_geom_torsion_site_symmetry_2
_geom_torsion_site_symmetry_3
_geom_torsion_site_symmetry_4
_geom_torsion_publ_flag
O2 S1 C5 C4 -61.6(2) . . . . ?
O1 S1 C5 C4 58.5(2) . . . . ?
O3 S1 C5 C4 177.61(19) . . . . ?
N1 C2 C3 N2 0.3(2) . . . . ?
C2 N1 C1 N2 0.8(2) . . . . ?
C1 N1 C2 C3 -0.7(2) . . . . ?
C1 N2 C3 C2 0.2(3) . . . . ?
C3 N2 C1 N1 -0.6(3) . . . . ?
